data_7245700
loop_
_publ_author_name
'Pylova, Ekaterina Konstantinovna'
'Khisamov, Radmir M.'
'Bashirov, Denis Aleksandrovich'
'Sukhikh, Taisiya Sergeevna'
'Konchenko, Sergey Nikolaevich'

_publ_section_title
;
 The effect of halides and coordination mode of
 4-amino-2,1,3-benzothiadiazole on the luminescence properties of its Zn
 complexes
;
_journal_name_full CrystEngComm
_journal_paper_doi 10.1039/D2CE01215D
_journal_year 2022
_chemical_absolute_configuration ad
_chemical_formula_moiety '3(C2 H1.667 I0.667 N S0.333 Zn0.333)'
_chemical_formula_sum 'C6 H5 I2 N3 S Zn'
_chemical_formula_weight 470.36
_space_group_crystal_system monoclinic
_space_group_IT_number 9
_space_group_name_Hall 'C -2yc'
_space_group_name_H-M_alt 'C 1 c 1'
_atom_sites_solution_hydrogens geom
_atom_sites_solution_primary direct
_audit_creation_date 2021-10-15
_audit_creation_method
;
Olex2 1.5
(compiled 2021.08.20 svn.r13c46975 for OlexSys, GUI svn.r6405)
;
_audit_update_record
;
2022-03-23 deposited with the CCDC.	2022-10-20 downloaded from the CCDC.
;
_cell_angle_alpha 90
_cell_angle_beta 95.846(2)
_cell_angle_gamma 90
_cell_formula_units_Z 12
_cell_length_a 14.5782(6)
_cell_length_b 32.4028(12)
_cell_length_c 7.0488(3)
_cell_measurement_reflns_used 4329
_cell_measurement_temperature 150(2)
_cell_measurement_theta_max 26.36
_cell_measurement_theta_min 2.35
_cell_volume 3312.4(2)
_computing_cell_refinement 'Bruker SAINT'
_computing_data_collection 'Bruker APEX2'
_computing_data_reduction 'Bruker SAINT'
_computing_molecular_graphics 'Olex2 1.5 (Dolomanov et al., 2009)'
_computing_publication_material 'Olex2 1.5 (Dolomanov et al., 2009)'
_computing_structure_refinement 'SHELXL 2017/1 (Sheldrick, 2015)'
_computing_structure_solution 'XS  (Sheldrick, 2008)'
_diffrn_ambient_temperature 150(2)
_diffrn_detector CCD
_diffrn_detector_area_resol_mean 8.33
_diffrn_detector_type 'Bruker APEXII CCD area detector'
_diffrn_measured_fraction_theta_full 0.998
_diffrn_measured_fraction_theta_max 0.997
_diffrn_measurement_device '\k-geometry diffractometer'
_diffrn_measurement_device_type 'Bruker APEX diffractometer'
_diffrn_measurement_method '\w and \f scans'
_diffrn_radiation_monochromator graphite
_diffrn_radiation_type MoK\a
_diffrn_radiation_wavelength 0.71073
_diffrn_reflns_av_R_equivalents 0.0291
_diffrn_reflns_av_unetI/netI 0.0488
_diffrn_reflns_Laue_measured_fraction_full 0.998
_diffrn_reflns_Laue_measured_fraction_max 0.997
_diffrn_reflns_limit_h_max 18
_diffrn_reflns_limit_h_min -14
_diffrn_reflns_limit_k_max 40
_diffrn_reflns_limit_k_min -30
_diffrn_reflns_limit_l_max 8
_diffrn_reflns_limit_l_min -8
_diffrn_reflns_number 8493
_diffrn_reflns_point_group_measured_fraction_full 0.998
_diffrn_reflns_point_group_measured_fraction_max 0.997
_diffrn_reflns_theta_full 26.000
_diffrn_reflns_theta_max 26.380
_diffrn_reflns_theta_min 1.538
_diffrn_source 'sealed tube'
_diffrn_source_current 35.0
_diffrn_source_power 1.75
_diffrn_source_voltage 50.0
_exptl_absorpt_coefficient_mu 7.964
_exptl_absorpt_correction_T_max 0.7454
_exptl_absorpt_correction_T_min 0.5060
_exptl_absorpt_correction_type multi-scan
_exptl_absorpt_process_details
'SADABS-2012/1 (Bruker,2012) was used for absorption correction. wR2(int) was 0.0931 before and 0.0573 after correction. The Ratio of minimum to maximum transmission is 0.6788. The \l/2 correction factor is 0.0015.'
_exptl_crystal_colour brown
_exptl_crystal_colour_primary brown
_exptl_crystal_density_diffrn 2.830
_exptl_crystal_description prism
_exptl_crystal_F_000 2568
_exptl_crystal_preparation Luminescent
_exptl_crystal_size_max 0.2
_exptl_crystal_size_mid 0.1
_exptl_crystal_size_min 0.1
_refine_diff_density_max 2.357
_refine_diff_density_min -0.971
_refine_diff_density_rms 0.271
_refine_ls_abs_structure_details
;
 Refined as an inversion twin.
;
_refine_ls_abs_structure_Flack 0.37(7)
_refine_ls_extinction_method none
_refine_ls_goodness_of_fit_ref 1.049
_refine_ls_hydrogen_treatment constr
_refine_ls_matrix_type full
_refine_ls_number_parameters 342
_refine_ls_number_reflns 5020
_refine_ls_number_restraints 137
_refine_ls_restrained_S_all 1.041
_refine_ls_R_factor_all 0.0646
_refine_ls_R_factor_gt 0.0566
_refine_ls_shift/su_max 0.003
_refine_ls_shift/su_mean 0.000
_refine_ls_structure_factor_coef Fsqd
_refine_ls_weighting_details 'w=1/[\s^2^(Fo^2^)+(0.0579P)^2^+131.1360P] where P=(Fo^2^+2Fc^2^)/3'
_refine_ls_weighting_scheme calc
_refine_ls_wR_factor_gt 0.1464
_refine_ls_wR_factor_ref 0.1527
_reflns_Friedel_coverage 0.994
_reflns_Friedel_fraction_full 0.998
_reflns_Friedel_fraction_max 0.997
_reflns_number_gt 4320
_reflns_number_total 5020
_reflns_threshold_expression 'I > 2\s(I)'
_cod_data_source_file d2ce01215d2.cif
_cod_data_source_block ts225d_sc
_cod_database_code 7245700
_shelx_shelxl_version_number 2017/1
_shelx_space_group_comment
;
The symmetry employed for this shelxl refinement is uniquely defined
by the following loop, which should always be used as a source of
symmetry information in preference to the above space-group names.
They are only intended as comments.
;
_shelx_estimated_absorpt_t_max 0.503
_shelx_estimated_absorpt_t_min 0.299
_olex2_refinement_description
;
1. Twinned data refinement
 Scales: 0.63(7)
 0.37(7)
2. Fixed Uiso
 At 1.2 times of:
  All C(H) groups, All N(H,H) groups
3. Uiso/Uaniso restraints and constraints
Uanis(I221) \\sim Ueq: with sigma of 0.001 and sigma for terminal atoms of 0.002
: with sigma of 0.001 and sigma for terminal atoms of 0.002
Uanis(S312) \\sim Ueq, Uanis(N311) \\sim Ueq, Uanis(N313) \\sim Ueq,
Uanis(N314) \\sim Ueq, Uanis(C311) \\sim Ueq, Uanis(C312) \\sim Ueq,
Uanis(C314) \\sim Ueq, Uanis(C315) \\sim Ueq, Uanis(C316) \\sim Ueq,
Uanis(C317) \\sim Ueq: with sigma of 0.001 and sigma for terminal atoms of 0.002
Uiso(C111) = Uiso(C117) = Uiso(C116) = Uiso(C115) = Uiso(C114) = Uiso(C112) =
Uiso(C211) = Uiso(C217) = Uiso(C216) = Uiso(C215) = Uiso(C214) = Uiso(C212) =
Uiso(N221) = Uiso(N223) = Uiso(S222) = Uiso(N111) = Uiso(N113) = Uiso(S112)
Uiso(S122) = Uiso(N121) = Uiso(N123) = Uiso(N124) = Uiso(C121) = Uiso(C122) =
Uiso(C124) = Uiso(C125) = Uiso(C126) = Uiso(C127) = Uiso(S212) = Uiso(N211) =
Uiso(N213) = Uiso(N214) = Uiso(C211) = Uiso(C212) = Uiso(C214) = Uiso(C215) =
Uiso(C216) = Uiso(C217)
4. Rigid body (RIGU) restrains
 S312, N311, N313, C311, C312, C314, C315, C316, C317
 with sigma for 1-2 distances of 0.004 and sigma for 1-3 distances of 0.004
5. Others
 Sof(I211)=Sof(I212)=Sof(I221)=Sof(I222)=Sof(Zn21)=Sof(Zn22)=Sof(S212)=
 Sof(S222)=Sof(N211)=Sof(N213)=Sof(N214)=Sof(H21A)=Sof(H21B)=Sof(N221)=
 Sof(N223)=Sof(N224)=Sof(H22A)=Sof(H22B)=Sof(C211)=Sof(C212)=Sof(C214)=
 Sof(C215)=Sof(H215)=Sof(C216)=Sof(H216)=Sof(C217)=Sof(H217)=Sof(C221)=
 Sof(C222)=Sof(C224)=Sof(C225)=Sof(H225)=Sof(C226)=Sof(H226)=Sof(C227)=
 Sof(H227)=1-FVAR(1)
 Sof(I111)=Sof(I112)=Sof(I121)=Sof(I122)=Sof(Zn11)=Sof(Zn12)=Sof(S112)=
 Sof(S122)=Sof(N111)=Sof(N113)=Sof(N114)=Sof(H11A)=Sof(H11B)=Sof(N121)=
 Sof(N123)=Sof(N124)=Sof(H12A)=Sof(H12B)=Sof(C111)=Sof(C112)=Sof(C114)=
 Sof(C115)=Sof(H115)=Sof(C116)=Sof(H116)=Sof(C117)=Sof(H117)=Sof(C121)=
 Sof(C122)=Sof(C124)=Sof(C125)=Sof(H125)=Sof(C126)=Sof(H126)=Sof(C127)=
 Sof(H127)=FVAR(1)
6.a Secondary CH2 refined with riding coordinates:
 N314(H31A,H31B), N114(H11A,H11B), N124(H12A,H12B), N214(H21A,H21B), N224(H22A,
 H22B)
6.b Aromatic/amide H refined with riding coordinates:
 C315(H315), C316(H316), C317(H317), C115(H115), C116(H116), C117(H117),
 C125(H125), C126(H126), C127(H127), C215(H215), C216(H216), C217(H217),
 C225(H225), C226(H226), C227(H227)
;
_olex2_submission_special_instructions 'No special instructions were received'

loop_
_space_group_symop_operation_xyz
'x, y, z'
'x, -y, z+1/2'
'x+1/2, y+1/2, z'
'x+1/2, -y+1/2, z+1/2'

loop_
_atom_site_label
_atom_site_type_symbol
_atom_site_fract_x
_atom_site_fract_y
_atom_site_fract_z
_atom_site_U_iso_or_equiv
_atom_site_adp_type
_atom_site_occupancy
_atom_site_site_symmetry_order
_atom_site_calc_flag
_atom_site_refinement_flags_posn
_atom_site_refinement_flags_adp
_atom_site_refinement_flags_occupancy
_atom_site_disorder_assembly
_atom_site_disorder_group
I311 I 0.64546(12) 0.37505(6) 0.6545(2) 0.0335(5) Uani 1 1 d . . . . .
I312 I 0.93682(12) 0.36557(5) 0.8652(3) 0.0305(5) Uani 1 1 d . . . . .
Zn31 Zn 0.80948(18) 0.39825(7) 0.6374(4) 0.0161(6) Uani 1 1 d . . . . .
S312 S 0.9329(4) 0.52621(14) 0.3144(7) 0.0118(8) Uani 1 1 d . U . . .
N311 N 0.8321(11) 0.5393(4) 0.203(2) 0.006(2) Uani 1 1 d . U . . .
N313 N 0.9165(11) 0.4761(4) 0.328(2) 0.011(3) Uani 1 1 d . U . . .
N314 N 0.8324(11) 0.3977(5) 0.344(2) 0.009(3) Uani 1 1 d . U . . .
H31A H 0.893659 0.400575 0.332672 0.011 Uiso 1 1 calc R U . . .
H31B H 0.813586 0.373097 0.290919 0.011 Uiso 1 1 calc R U . . .
C311 C 0.7796(13) 0.5053(5) 0.176(3) 0.007(2) Uani 1 1 d . U . . .
C312 C 0.8301(13) 0.4696(5) 0.247(3) 0.004(2) Uani 1 1 d . U . . .
C314 C 0.7823(13) 0.4307(6) 0.245(3) 0.008(3) Uani 1 1 d . U . . .
C315 C 0.7011(14) 0.4277(6) 0.157(3) 0.013(3) Uani 1 1 d . U . . .
H315 H 0.672767 0.401361 0.142119 0.016 Uiso 1 1 calc R U . . .
C316 C 0.6496(13) 0.4655(5) 0.076(3) 0.008(3) Uani 1 1 d . U . . .
H316 H 0.588803 0.462792 0.014486 0.010 Uiso 1 1 calc R U . . .
C317 C 0.6895(14) 0.5023(5) 0.092(3) 0.010(3) Uani 1 1 d . U . . .
H317 H 0.656993 0.526303 0.045938 0.012 Uiso 1 1 calc R U . . .
I111 I 0.1487(6) 0.21030(19) 0.6585(13) 0.0297(18) Uani 0.397(3) 1 d . . P A 1
I112 I 0.4591(4) 0.21165(16) 0.8560(9) 0.0050(10) Uiso 0.397(3) 1 d . . P A 1
I121 I 0.1432(7) 0.4540(2) 0.1595(13) 0.0269(16) Uani 0.397(3) 1 d . . P A 1
I122 I 0.4433(7) 0.4569(2) 0.3510(17) 0.0127(14) Uani 0.397(3) 1 d . . P A 1
Zn11 Zn 0.2924(4) 0.23062(14) 0.8749(8) 0.0003(11) Uiso 0.397(3) 1 d . . P A 1
Zn12 Zn 0.2769(4) 0.43526(15) 0.3641(8) 0.0032(11) Uiso 0.397(3) 1 d . . P A 1
S112 S 0.1629(11) 0.3031(4) 0.692(2) 0.0200(8) Uiso 0.397(3) 1 d . . P A 1
S122 S 0.1579(11) 0.3576(4) 0.189(2) 0.0200(8) Uiso 0.397(3) 1 d . . P A 1
N111 N 0.266(4) 0.2914(14) 0.797(8) 0.0200(8) Uiso 0.397(3) 1 d . . P A 1
N113 N 0.180(3) 0.3492(13) 0.667(7) 0.0200(8) Uiso 0.397(3) 1 d . . P A 1
N114 N 0.253(3) 0.4358(12) 0.655(6) 0.012(8) Uiso 0.397(3) 1 d . . P A 1
H11A H 0.273343 0.460080 0.708782 0.014 Uiso 0.397(3) 1 calc R U P A 1
H11B H 0.191019 0.434210 0.664026 0.014 Uiso 0.397(3) 1 calc R U P A 1
N121 N 0.258(3) 0.3737(13) 0.287(7) 0.0200(8) Uiso 0.397(3) 1 d . . P A 1
N123 N 0.180(3) 0.3114(14) 0.166(7) 0.0200(8) Uiso 0.397(3) 1 d . . P A 1
N124 N 0.272(3) 0.2273(14) 0.172(8) 0.0200(8) Uiso 0.397(3) 1 d . . P A 1
H12A H 0.211054 0.225914 0.185481 0.024 Uiso 0.397(3) 1 calc R U P A 1
H12B H 0.299831 0.204151 0.224110 0.024 Uiso 0.397(3) 1 calc R U P A 1
C111 C 0.310(4) 0.3284(17) 0.829(9) 0.0200(8) Uiso 0.397(3) 1 d . . P A 1
C112 C 0.264(4) 0.3607(16) 0.743(8) 0.0200(8) Uiso 0.397(3) 1 d . . P A 1
C114 C 0.300(6) 0.401(3) 0.763(15) 0.0200(8) Uiso 0.397(3) 1 d . . P A 1
C115 C 0.395(4) 0.4062(17) 0.849(9) 0.0200(8) Uiso 0.397(3) 1 d . . P A 1
H115 H 0.428591 0.431286 0.840950 0.024 Uiso 0.397(3) 1 calc R U P A 1
C116 C 0.430(4) 0.3753(15) 0.934(8) 0.0200(8) Uiso 0.397(3) 1 d . . P A 1
H116 H 0.483034 0.381217 1.018627 0.024 Uiso 0.397(3) 1 calc R U P A 1
C117 C 0.405(4) 0.3331(16) 0.931(9) 0.0200(8) Uiso 0.397(3) 1 d . . P A 1
H117 H 0.442144 0.311189 0.984202 0.024 Uiso 0.397(3) 1 calc R U P A 1
C121 C 0.312(4) 0.3389(17) 0.329(9) 0.0200(8) Uiso 0.397(3) 1 d . . P A 1
C122 C 0.271(4) 0.3033(17) 0.248(9) 0.0200(8) Uiso 0.397(3) 1 d . . P A 1
C124 C 0.312(4) 0.264(2) 0.269(11) 0.0200(8) Uiso 0.397(3) 1 d . . P A 1
C125 C 0.405(4) 0.2616(17) 0.360(9) 0.0200(8) Uiso 0.397(3) 1 d . . P A 1
H125 H 0.438587 0.236488 0.362430 0.024 Uiso 0.397(3) 1 calc R U P A 1
C126 C 0.442(5) 0.2949(16) 0.438(10) 0.0200(8) Uiso 0.397(3) 1 d . . P A 1
H126 H 0.501231 0.292397 0.505322 0.024 Uiso 0.397(3) 1 calc R U P A 1
C127 C 0.400(4) 0.3353(16) 0.431(9) 0.0200(8) Uiso 0.397(3) 1 d . . P A 1
H127 H 0.430107 0.358378 0.491972 0.024 Uiso 0.397(3) 1 calc R U P A 1
I211 I 0.1665(3) 0.19701(12) 0.6517(7) 0.0168(8) Uani 0.603(3) 1 d . . P A 2
I212 I 0.4441(4) 0.20295(14) 0.8746(8) 0.0336(12) Uani 0.603(3) 1 d . . P A 2
I221 I 0.1507(4) 0.46643(14) 0.1389(8) 0.0245(11) Uani 0.603(3) 1 d . U P A 2
I222 I 0.4356(7) 0.46748(19) 0.3657(14) 0.0329(17) Uani 0.603(3) 1 d . . P A 2
Zn21 Zn 0.3146(3) 0.23226(13) 0.6409(7) 0.0275(11) Uani 0.603(3) 1 d . . P A 2
Zn22 Zn 0.3104(3) 0.43524(13) 0.1353(7) 0.0273(11) Uani 0.603(3) 1 d . . P A 2
S212 S 0.4343(6) 0.3603(2) 0.3105(14) 0.0200(8) Uiso 0.603(3) 1 d . . P A 2
S222 S 0.4356(6) 0.3091(2) 0.8147(14) 0.0200(8) Uiso 0.603(3) 1 d . . P A 2
N211 N 0.335(2) 0.3735(8) 0.200(4) 0.0200(8) Uiso 0.603(3) 1 d . . P A 2
N213 N 0.419(2) 0.3094(8) 0.330(4) 0.0200(8) Uiso 0.603(3) 1 d . . P A 2
N214 N 0.337(2) 0.2318(8) 0.346(4) 0.0200(8) Uiso 0.603(3) 1 d . . P A 2
H21A H 0.398028 0.235758 0.333775 0.024 Uiso 0.603(3) 1 calc R U P A 2
H21B H 0.320465 0.206821 0.293833 0.024 Uiso 0.603(3) 1 calc R U P A 2
N221 N 0.336(2) 0.2946(8) 0.702(4) 0.0200(8) Uiso 0.603(3) 1 d . . P A 2
N223 N 0.415(2) 0.3593(8) 0.822(4) 0.0200(8) Uiso 0.603(3) 1 d . . P A 2
N224 N 0.333(2) 0.4367(8) 0.841(4) 0.019(6) Uiso 0.603(3) 1 d . . P A 2
H22A H 0.311606 0.460884 0.788055 0.022 Uiso 0.603(3) 1 calc R U P A 2
H22B H 0.394340 0.434898 0.829256 0.022 Uiso 0.603(3) 1 calc R U P A 2
C211 C 0.283(2) 0.3403(10) 0.169(5) 0.0200(8) Uiso 0.603(3) 1 d . . P A 2
C212 C 0.334(2) 0.3032(10) 0.248(5) 0.0200(8) Uiso 0.603(3) 1 d . . P A 2
C214 C 0.284(2) 0.2639(12) 0.245(7) 0.0200(8) Uiso 0.603(3) 1 d . . P A 2
C215 C 0.207(2) 0.2593(10) 0.160(5) 0.0200(8) Uiso 0.603(3) 1 d . . P A 2
H215 H 0.180085 0.232542 0.147399 0.024 Uiso 0.603(3) 1 calc R U P A 2
C216 C 0.154(2) 0.2966(10) 0.074(5) 0.0200(8) Uiso 0.603(3) 1 d . . P A 2
H216 H 0.092657 0.293145 0.014893 0.024 Uiso 0.603(3) 1 calc R U P A 2
C217 C 0.194(2) 0.3355(10) 0.081(5) 0.0200(8) Uiso 0.603(3) 1 d . . P A 2
H217 H 0.160409 0.358594 0.026272 0.024 Uiso 0.603(3) 1 calc R U P A 2
C221 C 0.286(2) 0.3266(10) 0.671(5) 0.020(6) Uiso 0.603(3) 1 d . . P A 2
C222 C 0.333(3) 0.3647(11) 0.745(5) 0.021(7) Uiso 0.603(3) 1 d . . P A 2
C224 C 0.284(3) 0.4018(14) 0.744(8) 0.006(7) Uiso 0.603(3) 1 d . . P A 2
C225 C 0.200(2) 0.4050(10) 0.660(5) 0.014(6) Uiso 0.603(3) 1 d . . P A 2
H225 H 0.169739 0.431088 0.651758 0.017 Uiso 0.603(3) 1 calc R U P A 2
C226 C 0.152(2) 0.3683(9) 0.578(5) 0.017(6) Uiso 0.603(3) 1 d . . P A 2
H226 H 0.090960 0.371323 0.517505 0.020 Uiso 0.603(3) 1 calc R U P A 2
C227 C 0.193(2) 0.3279(10) 0.586(5) 0.018(6) Uiso 0.603(3) 1 d . . P A 2
H227 H 0.160209 0.304006 0.538859 0.022 Uiso 0.603(3) 1 calc R U P A 2

loop_
_atom_site_aniso_label
_atom_site_aniso_U_11
_atom_site_aniso_U_22
_atom_site_aniso_U_33
_atom_site_aniso_U_23
_atom_site_aniso_U_13
_atom_site_aniso_U_12
I311 0.0294(11) 0.0482(10) 0.0225(10) -0.0012(8) 0.0015(8) -0.0230(8)
I312 0.0441(11) 0.0191(6) 0.0271(10) 0.0086(8) -0.0014(8) 0.0162(8)
Zn31 0.0237(12) 0.0091(9) 0.0151(11) 0.0014(7) -0.0003(9) 0.0001(8)
S312 0.0103(12) 0.0127(12) 0.0120(13) 0.0014(10) -0.0017(10) -0.0014(10)
N311 0.007(3) 0.006(2) 0.006(3) 0.0001(12) 0.0003(12) 0.0000(12)
N313 0.011(3) 0.011(3) 0.011(3) 0.0002(12) 0.0012(12) 0.0003(12)
N314 0.009(3) 0.009(3) 0.009(3) 0.0002(12) 0.0011(13) 0.0005(12)
C311 0.007(3) 0.007(3) 0.007(3) 0.0002(12) 0.0006(12) 0.0003(12)
C312 0.004(3) 0.004(3) 0.004(3) -0.0001(12) 0.0007(12) 0.0000(12)
C314 0.008(3) 0.008(3) 0.008(3) 0.0001(12) 0.0010(12) 0.0001(12)
C315 0.013(3) 0.013(3) 0.013(3) 0.0002(12) 0.0011(13) -0.0003(12)
C316 0.008(3) 0.009(3) 0.008(3) 0.0006(12) 0.0007(13) 0.0001(12)
C317 0.010(3) 0.010(3) 0.010(3) 0.0003(12) 0.0009(12) -0.0001(12)
I111 0.043(4) 0.019(3) 0.028(3) -0.006(3) 0.008(3) -0.008(3)
I121 0.034(3) 0.021(3) 0.026(3) 0.010(2) 0.004(2) 0.008(3)
I122 0.011(2) 0.010(3) 0.017(3) -0.007(3) 0.0016(18) -0.005(3)
I211 0.0127(16) 0.021(2) 0.0146(16) 0.0028(16) -0.0092(12) -0.0069(15)
I212 0.040(3) 0.035(2) 0.026(2) 0.0059(16) 0.0011(17) 0.0077(19)
I221 0.0220(16) 0.028(2) 0.0232(18) 0.0068(16) -0.0003(13) 0.0111(17)
I222 0.047(3) 0.024(3) 0.028(2) -0.009(3) 0.0056(18) -0.011(3)
Zn21 0.043(3) 0.0234(19) 0.016(2) 0.0012(14) 0.0039(17) 0.0008(18)
Zn22 0.041(2) 0.0235(19) 0.017(2) -0.0028(14) 0.0015(17) -0.0004(17)

loop_
_atom_type_symbol
_atom_type_description
_atom_type_scat_dispersion_real
_atom_type_scat_dispersion_imag
_atom_type_scat_source
C C 0.0033 0.0016 'International Tables Vol C Tables 4.2.6.8 and 6.1.1.4'
H H 0.0000 0.0000 'International Tables Vol C Tables 4.2.6.8 and 6.1.1.4'
I I -0.4742 1.8119 'International Tables Vol C Tables 4.2.6.8 and 6.1.1.4'
N N 0.0061 0.0033 'International Tables Vol C Tables 4.2.6.8 and 6.1.1.4'
S S 0.1246 0.1234 'International Tables Vol C Tables 4.2.6.8 and 6.1.1.4'
Zn Zn 0.2839 1.4301 'International Tables Vol C Tables 4.2.6.8 and 6.1.1.4'

loop_
_geom_angle_atom_site_label_1
_geom_angle_atom_site_label_2
_geom_angle_atom_site_label_3
_geom_angle
_geom_angle_site_symmetry_1
_geom_angle_site_symmetry_3
_geom_angle_publ_flag
I311 Zn31 I312 118.54(11) . . ?
N311 Zn31 I311 114.0(4) 2_565 . ?
N311 Zn31 I312 100.0(5) 2_565 . ?
N311 Zn31 N314 100.7(6) 2_565 . ?
N314 Zn31 I311 106.7(5) . . ?
N314 Zn31 I312 115.5(4) . . ?
N313 S312 N311 98.8(8) . . ?
S312 N311 Zn31 117.7(8) . 2_564 ?
C311 N311 Zn31 133.4(13) . 2_564 ?
C311 N311 S312 108.8(12) . . ?
C312 N313 S312 105.5(12) . . ?
Zn31 N314 H31A 109.6 . . ?
Zn31 N314 H31B 109.6 . . ?
H31A N314 H31B 108.1 . . ?
C314 N314 Zn31 110.2(12) . . ?
C314 N314 H31A 109.6 . . ?
C314 N314 H31B 109.6 . . ?
N311 C311 C312 110.4(16) . . ?
N311 C311 C317 128.0(17) . . ?
C317 C311 C312 121.6(16) . . ?
N313 C312 C311 116.5(15) . . ?
N313 C312 C314 125.0(16) . . ?
C311 C312 C314 118.2(17) . . ?
N314 C314 C312 115.2(16) . . ?
C315 C314 N314 125.3(19) . . ?
C315 C314 C312 119.5(19) . . ?
C314 C315 H315 119.4 . . ?
C314 C315 C316 121.3(19) . . ?
C316 C315 H315 119.4 . . ?
C315 C316 H316 120.1 . . ?
C317 C316 C315 119.8(18) . . ?
C317 C316 H316 120.1 . . ?
C311 C317 H317 120.5 . . ?
C316 C317 C311 119.0(18) . . ?
C316 C317 H317 120.5 . . ?
I112 Zn11 I111 130.0(3) . . ?
N111 Zn11 I111 88.1(15) . . ?
N111 Zn11 I112 112.0(15) . . ?
N111 Zn11 N124 105.4(19) . 1_556 ?
N124 Zn11 I111 112.7(14) 1_556 . ?
N124 Zn11 I112 105.5(14) 1_556 . ?
I121 Zn12 I122 129.4(4) . . ?
N114 Zn12 I121 112.2(12) . . ?
N114 Zn12 I122 106.7(12) . . ?
N121 Zn12 I121 90.4(14) . . ?
N121 Zn12 I122 111.0(14) . . ?
N121 Zn12 N114 103.3(18) . . ?
N113 S112 N111 97(3) . . ?
N123 S122 N121 100(3) . . ?
S112 N111 Zn11 118(3) . . ?
C111 N111 Zn11 136(4) . . ?
C111 N111 S112 105(4) . . ?
C112 N113 S112 112(4) . . ?
Zn12 N114 H11A 109.2 . . ?
Zn12 N114 H11B 109.2 . . ?
H11A N114 H11B 107.9 . . ?
C114 N114 Zn12 112(5) . . ?
C114 N114 H11A 109.2 . . ?
C114 N114 H11B 109.2 . . ?
S122 N121 Zn12 120(3) . . ?
C121 N121 Zn12 132(4) . . ?
C121 N121 S122 107(4) . . ?
C122 N123 S122 109(4) . . ?
Zn11 N124 H12A 109.8 1_554 . ?
Zn11 N124 H12B 109.8 1_554 . ?
H12A N124 H12B 108.2 . . ?
C124 N124 Zn11 109(4) . 1_554 ?
C124 N124 H12A 109.8 . . ?
C124 N124 H12B 109.8 . . ?
N111 C111 C117 124(5) . . ?
C112 C111 N111 114(5) . . ?
C112 C111 C117 122(5) . . ?
N113 C112 C111 111(5) . . ?
N113 C112 C114 128(6) . . ?
C111 C112 C114 121(6) . . ?
N114 C114 C115 119(7) . . ?
C112 C114 N114 120(7) . . ?
C112 C114 C115 118(7) . . ?
C114 C115 H115 122.5 . . ?
C116 C115 C114 115(6) . . ?
C116 C115 H115 122.5 . . ?
C115 C116 H116 113.6 . . ?
C115 C116 C117 133(6) . . ?
C117 C116 H116 113.6 . . ?
C111 C117 H117 125.4 . . ?
C116 C117 C111 109(5) . . ?
C116 C117 H117 125.4 . . ?
N121 C121 C122 112(5) . . ?
N121 C121 C127 130(5) . . ?
C122 C121 C127 118(5) . . ?
C121 C122 N123 111(5) . . ?
C121 C122 C124 123(6) . . ?
C124 C122 N123 125(5) . . ?
C122 C124 N124 123(6) . . ?
C122 C124 C125 117(6) . . ?
C125 C124 N124 119(6) . . ?
C124 C125 H125 120.7 . . ?
C126 C125 C124 119(6) . . ?
C126 C125 H125 120.7 . . ?
C125 C126 H126 117.2 . . ?
C125 C126 C127 126(6) . . ?
C127 C126 H126 117.2 . . ?
C121 C127 C126 117(5) . . ?
C121 C127 H127 121.5 . . ?
C126 C127 H127 121.5 . . ?
I211 Zn21 I212 113.7(2) . . ?
N214 Zn21 I211 104.5(8) . . ?
N214 Zn21 I212 116.6(8) . . ?
N221 Zn21 I211 124.2(9) . . ?
N221 Zn21 I212 98.0(9) . . ?
N221 Zn21 N214 99.9(11) . . ?
I221 Zn22 I222 115.4(3) . . ?
N211 Zn22 I221 121.3(9) . . ?
N211 Zn22 I222 99.1(9) . . ?
N211 Zn22 N224 101.2(11) . 1_554 ?
N224 Zn22 I221 103.5(8) 1_554 . ?
N224 Zn22 I222 116.1(8) 1_554 . ?
N211 S212 N213 100.1(15) . . ?
N221 S222 N223 98.0(15) . . ?
S212 N211 Zn22 118.9(16) . . ?
C211 N211 Zn22 132(3) . . ?
C211 N211 S212 109(2) . . ?
C212 N213 S212 104(2) . . ?
Zn21 N214 H21A 109.6 . . ?
Zn21 N214 H21B 109.6 . . ?
H21A N214 H21B 108.2 . . ?
C214 N214 Zn21 110(2) . . ?
C214 N214 H21A 109.6 . . ?
C214 N214 H21B 109.6 . . ?
S222 N221 Zn21 119.0(15) . . ?
C221 N221 Zn21 133(3) . . ?
C221 N221 S222 108(2) . . ?
C222 N223 S222 107(3) . . ?
Zn22 N224 H22A 109.9 1_556 . ?
Zn22 N224 H22B 109.9 1_556 . ?
H22A N224 H22B 108.3 . . ?
C224 N224 H22A 109.9 . . ?
C224 N224 H22B 109.9 . . ?
N211 C211 C212 110(3) . . ?
N211 C211 C217 131(3) . . ?
C217 C211 C212 119(3) . . ?
N213 C212 C211 117(3) . . ?
N213 C212 C214 126(3) . . ?
C214 C212 C211 118(3) . . ?
N214 C214 C212 112(3) . . ?
C215 C214 N214 125(4) . . ?
C215 C214 C212 123(4) . . ?
C214 C215 H215 120.1 . . ?
C214 C215 C216 120(4) . . ?
C216 C215 H215 120.1 . . ?
C215 C216 H216 119.6 . . ?
C217 C216 C215 121(3) . . ?
C217 C216 H216 119.6 . . ?
C211 C217 H217 120.5 . . ?
C216 C217 C211 119(3) . . ?
C216 C217 H217 120.5 . . ?
N221 C221 C222 112(3) . . ?
N221 C221 C227 127(3) . . ?
C227 C221 C222 121(3) . . ?
N223 C222 C221 115(3) . . ?
N223 C222 C224 125(4) . . ?
C224 C222 C221 120(3) . . ?
C222 C224 N224 116(3) . . ?
C225 C224 N224 122(4) . . ?
C225 C224 C222 122(4) . . ?
C224 C225 H225 120.1 . . ?
C224 C225 C226 120(3) . . ?
C226 C225 H225 120.1 . . ?
C225 C226 H226 118.5 . . ?
C227 C226 C225 123(3) . . ?
C227 C226 H226 118.5 . . ?
C221 C227 C226 115(3) . . ?
C221 C227 H227 122.7 . . ?
C226 C227 H227 122.7 . . ?

loop_
_geom_bond_atom_site_label_1
_geom_bond_atom_site_label_2
_geom_bond_distance
_geom_bond_site_symmetry_2
_geom_bond_publ_flag
I311 Zn31 2.521(3) . ?
I312 Zn31 2.557(3) . ?
Zn31 N311 2.095(15) 2_565 ?
Zn31 N314 2.129(16) . ?
S312 N311 1.650(16) . ?
S312 N313 1.644(15) . ?
N311 C311 1.34(2) . ?
N313 C312 1.34(3) . ?
N314 H31A 0.9100 . ?
N314 H31B 0.9100 . ?
N314 C314 1.43(2) . ?
C311 C312 1.43(2) . ?
C311 C317 1.39(3) . ?
C312 C314 1.44(3) . ?
C314 C315 1.28(3) . ?
C315 H315 0.9500 . ?
C315 C316 1.52(3) . ?
C316 H316 0.9500 . ?
C316 C317 1.33(2) . ?
C317 H317 0.9500 . ?
I111 Zn11 2.549(11) . ?
I112 Zn11 2.523(8) . ?
I121 Zn12 2.383(11) . ?
I122 Zn12 2.535(12) . ?
Zn11 N111 2.07(5) . ?
Zn11 N124 2.15(5) 1_556 ?
Zn12 N114 2.12(5) . ?
Zn12 N121 2.08(4) . ?
S112 N111 1.65(6) . ?
S112 N113 1.53(4) . ?
S122 N121 1.63(5) . ?
S122 N123 1.54(5) . ?
N111 C111 1.37(7) . ?
N113 C112 1.33(7) . ?
N114 H11A 0.9100 . ?
N114 H11B 0.9100 . ?
N114 C114 1.49(10) . ?
N121 C121 1.39(7) . ?
N123 C122 1.42(8) . ?
N124 H12A 0.9100 . ?
N124 H12B 0.9100 . ?
N124 C124 1.45(8) . ?
C111 C112 1.35(8) . ?
C111 C117 1.50(8) . ?
C112 C114 1.41(11) . ?
C114 C115 1.48(10) . ?
C115 H115 0.9500 . ?
C115 C116 1.25(8) . ?
C116 H116 0.9500 . ?
C116 C117 1.41(7) . ?
C117 H117 0.9500 . ?
C121 C122 1.39(8) . ?
C121 C127 1.41(9) . ?
C122 C124 1.42(9) . ?
C124 C125 1.44(8) . ?
C125 H125 0.9500 . ?
C125 C126 1.30(8) . ?
C126 H126 0.9500 . ?
C126 C127 1.44(7) . ?
C127 H127 0.9500 . ?
I211 Zn21 2.451(7) . ?
I212 Zn21 2.558(7) . ?
I221 Zn22 2.540(7) . ?
I222 Zn22 2.541(10) . ?
Zn21 N214 2.14(3) . ?
Zn21 N221 2.08(3) . ?
Zn22 N211 2.08(3) . ?
Zn22 N224 2.13(3) 1_554 ?
S212 N211 1.63(3) . ?
S212 N213 1.67(3) . ?
S222 N221 1.64(3) . ?
S222 N223 1.66(3) . ?
N211 C211 1.32(4) . ?
N213 C212 1.32(5) . ?
N214 H21A 0.9100 . ?
N214 H21B 0.9100 . ?
N214 C214 1.44(5) . ?
N221 C221 1.28(4) . ?
N223 C222 1.27(5) . ?
N224 H22A 0.9100 . ?
N224 H22B 0.9100 . ?
N224 C224 1.47(5) . ?
C211 C212 1.49(5) . ?
C211 C217 1.40(5) . ?
C212 C214 1.47(5) . ?
C214 C215 1.23(5) . ?
C215 H215 0.9500 . ?
C215 C216 1.53(5) . ?
C216 H216 0.9500 . ?
C216 C217 1.39(5) . ?
C217 H217 0.9500 . ?
C221 C222 1.48(5) . ?
C221 C227 1.43(5) . ?
C222 C224 1.40(6) . ?
C224 C225 1.31(5) . ?
C225 H225 0.9500 . ?
C225 C226 1.47(5) . ?
C226 H226 0.9500 . ?
C226 C227 1.43(4) . ?
C227 H227 0.9500 . ?

loop_
_geom_torsion_atom_site_label_1
_geom_torsion_atom_site_label_2
_geom_torsion_atom_site_label_3
_geom_torsion_atom_site_label_4
_geom_torsion
_geom_torsion_site_symmetry_1
_geom_torsion_site_symmetry_2
_geom_torsion_site_symmetry_3
_geom_torsion_site_symmetry_4
_geom_torsion_publ_flag
Zn31 N311 C311 C312 179.1(13) 2_564 . . . ?
Zn31 N311 C311 C317 0(3) 2_564 . . . ?
Zn31 N314 C314 C312 87.3(16) . . . . ?
Zn31 N314 C314 C315 -93(2) . . . . ?
S312 N311 C311 C312 -2.3(19) . . . . ?
S312 N311 C311 C317 178.7(18) . . . . ?
S312 N313 C312 C311 0(2) . . . . ?
S312 N313 C312 C314 -173.0(15) . . . . ?
N311 S312 N313 C312 -1.0(14) . . . . ?
N311 C311 C312 N313 2(2) . . . . ?
N311 C311 C312 C314 175.0(16) . . . . ?
N311 C311 C317 C316 178.9(19) . . . . ?
N313 S312 N311 Zn31 -179.1(9) . . . 2_564 ?
N313 S312 N311 C311 2.0(14) . . . . ?
N313 C312 C314 N314 2(3) . . . . ?
N313 C312 C314 C315 -177.5(19) . . . . ?
N314 C314 C315 C316 172.7(17) . . . . ?
C311 C312 C314 N314 -170.6(17) . . . . ?
C311 C312 C314 C315 10(3) . . . . ?
C312 C311 C317 C316 0(3) . . . . ?
C312 C314 C315 C316 -8(3) . . . . ?
C314 C315 C316 C317 2(3) . . . . ?
C315 C316 C317 C311 2(3) . . . . ?
C317 C311 C312 N313 -179.3(18) . . . . ?
C317 C311 C312 C314 -6(3) . . . . ?
Zn11 N111 C111 C112 179(4) . . . . ?
Zn11 N111 C111 C117 5(10) . . . . ?
Zn11 N124 C124 C122 73(7) 1_554 . . . ?
Zn11 N124 C124 C125 -94(7) 1_554 . . . ?
Zn12 N114 C114 C112 -76(8) . . . . ?
Zn12 N114 C114 C115 88(8) . . . . ?
Zn12 N121 C121 C122 179(4) . . . . ?
Zn12 N121 C121 C127 -4(10) . . . . ?
S112 N111 C111 C112 -9(6) . . . . ?
S112 N111 C111 C117 177(5) . . . . ?
S112 N113 C112 C111 -2(6) . . . . ?
S112 N113 C112 C114 -174(7) . . . . ?
S122 N121 C121 C122 10(6) . . . . ?
S122 N121 C121 C127 -173(6) . . . . ?
S122 N123 C122 C121 2(6) . . . . ?
S122 N123 C122 C124 174(6) . . . . ?
N111 S112 N113 C112 -3(4) . . . . ?
N111 C111 C112 N113 8(7) . . . . ?
N111 C111 C112 C114 180(7) . . . . ?
N111 C111 C117 C116 179(6) . . . . ?
N113 S112 N111 Zn11 -180(3) . . . . ?
N113 S112 N111 C111 7(4) . . . . ?
N113 C112 C114 N114 -15(13) . . . . ?
N113 C112 C114 C115 -179(6) . . . . ?
N114 C114 C115 C116 -179(7) . . . . ?
N121 S122 N123 C122 4(5) . . . . ?
N121 C121 C122 N123 -8(7) . . . . ?
N121 C121 C122 C124 180(6) . . . . ?
N121 C121 C127 C126 -175(6) . . . . ?
N123 S122 N121 Zn12 -179(3) . . . . ?
N123 S122 N121 C121 -8(5) . . . . ?
N123 C122 C124 N124 14(11) . . . . ?
N123 C122 C124 C125 -179(6) . . . . ?
N124 C124 C125 C126 176(6) . . . . ?
C111 C112 C114 N114 175(6) . . . . ?
C111 C112 C114 C115 10(12) . . . . ?
C112 C111 C117 C116 5(8) . . . . ?
C112 C114 C115 C116 -15(11) . . . . ?
C114 C115 C116 C117 17(11) . . . . ?
C115 C116 C117 C111 -12(10) . . . . ?
C117 C111 C112 N113 -178(5) . . . . ?
C117 C111 C112 C114 -6(10) . . . . ?
C121 C122 C124 N124 -175(6) . . . . ?
C121 C122 C124 C125 -8(10) . . . . ?
C122 C121 C127 C126 2(9) . . . . ?
C122 C124 C125 C126 8(10) . . . . ?
C124 C125 C126 C127 -5(10) . . . . ?
C125 C126 C127 C121 -1(10) . . . . ?
C127 C121 C122 N123 175(5) . . . . ?
C127 C121 C122 C124 2(10) . . . . ?
Zn21 N214 C214 C212 89(4) . . . . ?
Zn21 N214 C214 C215 -94(5) . . . . ?
Zn21 N221 C221 C222 179(2) . . . . ?
Zn21 N221 C221 C227 3(6) . . . . ?
Zn22 N211 C211 C212 -179(2) . . . . ?
Zn22 N211 C211 C217 0(6) . . . . ?
Zn22 N224 C224 C222 -88(4) 1_556 . . . ?
Zn22 N224 C224 C225 93(5) 1_556 . . . ?
S212 N211 C211 C212 0(4) . . . . ?
S212 N211 C211 C217 -180(4) . . . . ?
S212 N213 C212 C211 0(4) . . . . ?
S212 N213 C212 C214 -173(3) . . . . ?
S222 N221 C221 C222 1(4) . . . . ?
S222 N221 C221 C227 -176(3) . . . . ?
S222 N223 C222 C221 -1(4) . . . . ?
S222 N223 C222 C224 171(4) . . . . ?
N211 S212 N213 C212 0(3) . . . . ?
N211 C211 C212 N213 0(5) . . . . ?
N211 C211 C212 C214 174(3) . . . . ?
N211 C211 C217 C216 -178(4) . . . . ?
N213 S212 N211 Zn22 179.4(17) . . . . ?
N213 S212 N211 C211 0(3) . . . . ?
N213 C212 C214 N214 0(6) . . . . ?
N213 C212 C214 C215 -177(4) . . . . ?
N214 C214 C215 C216 175(4) . . . . ?
N221 S222 N223 C222 2(3) . . . . ?
N221 C221 C222 N223 1(5) . . . . ?
N221 C221 C222 C224 -172(4) . . . . ?
N221 C221 C227 C226 177(4) . . . . ?
N223 S222 N221 Zn21 179.7(17) . . . . ?
N223 S222 N221 C221 -1(3) . . . . ?
N223 C222 C224 N224 0(7) . . . . ?
N223 C222 C224 C225 180(4) . . . . ?
N224 C224 C225 C226 -175(4) . . . . ?
C211 C212 C214 N214 -173(3) . . . . ?
C211 C212 C214 C215 10(7) . . . . ?
C212 C211 C217 C216 2(5) . . . . ?
C212 C214 C215 C216 -9(7) . . . . ?
C214 C215 C216 C217 4(6) . . . . ?
C215 C216 C217 C211 0(5) . . . . ?
C217 C211 C212 N213 180(3) . . . . ?
C217 C211 C212 C214 -6(5) . . . . ?
C221 C222 C224 N224 172(4) . . . . ?
C221 C222 C224 C225 -8(7) . . . . ?
C222 C221 C227 C226 1(5) . . . . ?
C222 C224 C225 C226 5(7) . . . . ?
C224 C225 C226 C227 0(6) . . . . ?
C225 C226 C227 C221 -3(5) . . . . ?
C227 C221 C222 N223 178(3) . . . . ?
C227 C221 C222 C224 5(6) . . . . ?

loop_
_twin_individual_id
_twin_individual_mass_fraction_refined
1 0.63(7)
2 0.37(7)
